data_4502258
loop_
_publ_author_name
'Yang, Ai-Hong'
'Zhao, Li-Hua'
'Quan, Ying-Ping'
'Gao, Hong-Ling'
'Cui, Jian-Zhong'
'Shi, Wei'
'Cheng, Peng'

_publ_section_title
;
 Formation of the Water Layer in Lanthanide Coordination Polymers with
 6-Methyl-2,3,5-Pyridinetricarboxylate as a Novel Bridging Ligand
;
_journal_issue 1
_journal_name_full 'Crystal Growth &amp; Design'
_journal_page_first 218
_journal_paper_doi 10.1021/cg9008575
_journal_volume 10
_journal_year 2010
_chemical_formula_moiety 'C9 H18 N O13 Sm'
_chemical_formula_sum 'C9 H18 N O13 Sm'
_chemical_formula_weight 498.59
_chemical_name_systematic
; 
 ? 
;
_space_group_IT_number 14
_symmetry_cell_setting monoclinic
_symmetry_space_group_name_Hall '-P 2yn'
_symmetry_space_group_name_H-M 'P 1 21/n 1'
_atom_sites_solution_hydrogens geom
_atom_sites_solution_primary direct
_atom_sites_solution_secondary difmap
_audit_creation_method SHELXL-97
_cell_angle_alpha 90.00
_cell_angle_beta 96.775(2)
_cell_angle_gamma 90.00
_cell_formula_units_Z 4
_cell_length_a 12.119(3)
_cell_length_b 7.2957(16)
_cell_length_c 18.367(4)
_cell_measurement_reflns_used 4939
_cell_measurement_temperature 113(2)
_cell_measurement_theta_max 27.6
_cell_measurement_theta_min 3.0
_cell_volume 1612.6(6)
_computing_cell_refinement CrystalClear
_computing_data_collection 'CrystalClear(Rigaku/MSC Inc., 2005)'
_computing_data_reduction CrystalClear
_computing_publication_material 'CrystalStructure 3.7.0'
_computing_structure_refinement 'SHELXL-97 (Sheldrick, 1997)'
_computing_structure_solution 'SHELXS-97 (Sheldrick, 1990)'
_diffrn_ambient_temperature 113(2)
_diffrn_detector_area_resol_mean 7.31
_diffrn_measured_fraction_theta_full 0.993
_diffrn_measured_fraction_theta_max 0.993
_diffrn_measurement_device_type 'Rigaku Saturn CCD area detector'
_diffrn_measurement_method '\w and \f scans'
_diffrn_radiation_monochromator confocal
_diffrn_radiation_source 'rotating anode'
_diffrn_radiation_type MoK\a
_diffrn_radiation_wavelength 0.71070
_diffrn_reflns_av_R_equivalents 0.0442
_diffrn_reflns_av_sigmaI/netI 0.0330
_diffrn_reflns_limit_h_max 15
_diffrn_reflns_limit_h_min -15
_diffrn_reflns_limit_k_max 9
_diffrn_reflns_limit_k_min -9
_diffrn_reflns_limit_l_max 23
_diffrn_reflns_limit_l_min -23
_diffrn_reflns_number 19043
_diffrn_reflns_theta_full 27.61
_diffrn_reflns_theta_max 27.61
_diffrn_reflns_theta_min 3.01
_diffrn_standards_decay_% 0
_diffrn_standards_interval_count 0
_diffrn_standards_interval_time 0
_diffrn_standards_number 0
_exptl_absorpt_coefficient_mu 3.710
_exptl_absorpt_correction_T_max 0.7557
_exptl_absorpt_correction_T_min 0.4958
_exptl_absorpt_correction_type multi-scan
_exptl_absorpt_process_details crystalclear
_exptl_crystal_colour colorless
_exptl_crystal_density_diffrn 2.054
_exptl_crystal_density_method 'not measured'
_exptl_crystal_description prism
_exptl_crystal_F_000 980
_exptl_crystal_size_max 0.22
_exptl_crystal_size_mid 0.10
_exptl_crystal_size_min 0.08
_refine_diff_density_max 1.158
_refine_diff_density_min -1.191
_refine_diff_density_rms 0.134
_refine_ls_extinction_coef 0.0046(3)
_refine_ls_extinction_expression Fc^*^=kFc[1+0.001xFc^2^\l^3^/sin(2\q)]^-1/4^
_refine_ls_extinction_method SHELXL
_refine_ls_goodness_of_fit_ref 1.069
_refine_ls_hydrogen_treatment constr
_refine_ls_matrix_type full
_refine_ls_number_parameters 219
_refine_ls_number_reflns 3726
_refine_ls_number_restraints 0
_refine_ls_restrained_S_all 1.069
_refine_ls_R_factor_all 0.0285
_refine_ls_R_factor_gt 0.0248
_refine_ls_shift/su_max 0.003
_refine_ls_shift/su_mean 0.000
_refine_ls_structure_factor_coef Fsqd
_refine_ls_weighting_details 'calc w=1/[\s^2^(Fo^2^)+(0.0364P)^2^+0.7932P] where P=(Fo^2^+2Fc^2^)/3'
_refine_ls_weighting_scheme calc
_refine_ls_wR_factor_gt 0.0631
_refine_ls_wR_factor_ref 0.0647
_reflns_number_gt 3286
_reflns_number_total 3726
_reflns_threshold_expression >2sigma(I)
_cod_data_source_file cg9008575_si_004.cif
_cod_data_source_block shelxl
_cod_database_code 4502258

loop_
_symmetry_equiv_pos_as_xyz
'x, y, z'
'-x+1/2, y+1/2, -z+1/2'
'-x, -y, -z'
'x-1/2, -y-1/2, z-1/2'

loop_
_atom_site_label
_atom_site_type_symbol
_atom_site_fract_x
_atom_site_fract_y
_atom_site_fract_z
_atom_site_U_iso_or_equiv
_atom_site_adp_type
_atom_site_occupancy
_atom_site_symmetry_multiplicity
_atom_site_calc_flag
_atom_site_refinement_flags
Sm1 Sm 0.697723(12) 0.77482(2) 0.631884(8) 0.00749(7) Uani 1 1 d .
O1 O 0.84829(19) 0.7787(3) 0.56189(12) 0.0140(5) Uani 1 1 d .
O2 O 1.01382(19) 0.8071(3) 0.62791(13) 0.0184(5) Uani 1 1 d .
O3 O 1.35580(19) 0.7382(3) 0.50983(13) 0.0136(5) Uani 1 1 d .
O4 O 1.34324(18) 0.4943(3) 0.43635(13) 0.0144(5) Uani 1 1 d .
O5 O 1.19879(18) 0.4622(3) 0.30456(12) 0.0124(5) Uani 1 1 d .
O6 O 1.14413(18) 0.7317(3) 0.25779(12) 0.0085(4) Uani 1 1 d .
O7 O 0.85746(17) 0.9028(3) 0.71038(12) 0.0119(4) Uani 1 1 d .
H7A H 0.8498 0.9392 0.7532 0.014 Uiso 1 1 d R
H7B H 0.9202 0.9103 0.6947 0.014 Uiso 1 1 d R
O8 O 0.64570(18) 1.0906(3) 0.65388(11) 0.0121(4) Uani 1 1 d .
H8A H 0.5784 1.1174 0.6571 0.015 Uiso 1 1 d R
H8B H 0.6949 1.1735 0.6584 0.015 Uiso 1 1 d R
O9 O 0.49872(19) 0.7080(3) 0.63099(13) 0.0165(5) Uani 1 1 d .
H9A H 0.4667 0.7310 0.6685 0.020 Uiso 1 1 d R
H9B H 0.4623 0.6610 0.5933 0.020 Uiso 1 1 d R
O10 O 0.61715(18) 0.8970(3) 0.51567(12) 0.0138(5) Uani 1 1 d .
H10A H 0.5477 0.8890 0.5030 0.017 Uiso 1 1 d R
H10B H 0.6583 0.9482 0.4875 0.017 Uiso 1 1 d R
N1 N 1.0075(2) 0.7216(3) 0.37166(15) 0.0112(5) Uani 1 1 d .
C1 C 0.9532(3) 0.7609(4) 0.42937(18) 0.0113(6) Uani 1 1 d .
C2 C 1.0093(3) 0.7530(4) 0.50034(18) 0.0095(6) Uani 1 1 d .
C3 C 1.1223(3) 0.7147(4) 0.50953(17) 0.0101(6) Uani 1 1 d .
H3 H 1.1621 0.7191 0.5573 0.012 Uiso 1 1 calc R
C4 C 1.1784(2) 0.6699(4) 0.44986(17) 0.0099(6) Uani 1 1 d .
C5 C 1.1158(2) 0.6708(4) 0.38147(16) 0.0087(6) Uani 1 1 d .
C6 C 0.8344(3) 0.8149(5) 0.41105(19) 0.0206(7) Uani 1 1 d .
H6A H 0.8222 0.8586 0.3603 0.031 Uiso 1 1 calc R
H6B H 0.8163 0.9129 0.4442 0.031 Uiso 1 1 calc R
H6C H 0.7866 0.7087 0.4167 0.031 Uiso 1 1 calc R
C7 C 0.9533(3) 0.7821(4) 0.56882(17) 0.0096(6) Uani 1 1 d .
C8 C 1.3016(2) 0.6303(4) 0.46542(16) 0.0097(6) Uani 1 1 d .
C9 C 1.1586(2) 0.6188(4) 0.31022(16) 0.0086(6) Uani 1 1 d .
O11 O 0.62691(19) 0.1577(4) 0.26410(12) 0.0197(5) Uani 1 1 d .
H11A H 0.5790 0.1899 0.2288 0.030 Uiso 1 1 d R
H11B H 0.6488 0.0476 0.2636 0.030 Uiso 1 1 d R
O12 O 0.6522(2) 0.7741(3) 0.25424(15) 0.0260(6) Uani 1 1 d .
H12A H 0.7122 0.7238 0.2733 0.039 Uiso 1 1 d R
H12B H 0.6372 0.7676 0.2079 0.039 Uiso 1 1 d R
O13 O 0.5444(2) 0.7117(3) 0.38348(15) 0.0203(5) Uani 1 1 d .
H13A H 0.5253 0.6034 0.3934 0.030 Uiso 1 1 d R
H13B H 0.5782 0.7220 0.3455 0.030 Uiso 1 1 d R

loop_
_atom_site_aniso_label
_atom_site_aniso_U_11
_atom_site_aniso_U_22
_atom_site_aniso_U_33
_atom_site_aniso_U_23
_atom_site_aniso_U_13
_atom_site_aniso_U_12
Sm1 0.00649(10) 0.00989(11) 0.00614(10) 0.00014(5) 0.00086(6) 0.00090(5)
O1 0.0093(11) 0.0246(13) 0.0088(11) -0.0010(9) 0.0038(9) -0.0010(9)
O2 0.0123(11) 0.0337(14) 0.0093(11) -0.0048(10) 0.0017(9) 0.0039(10)
O3 0.0144(12) 0.0136(11) 0.0116(11) -0.0020(8) -0.0038(9) -0.0010(8)
O4 0.0117(11) 0.0127(11) 0.0185(12) -0.0073(9) 0.0003(9) 0.0020(9)
O5 0.0160(11) 0.0110(11) 0.0107(11) 0.0007(9) 0.0043(9) 0.0056(9)
O6 0.0103(10) 0.0087(10) 0.0069(10) 0.0010(8) 0.0021(8) -0.0004(8)
O7 0.0071(10) 0.0163(12) 0.0129(11) -0.0054(9) 0.0037(8) 0.0008(8)
O8 0.0104(10) 0.0117(11) 0.0139(11) -0.0009(9) -0.0001(9) 0.0008(9)
O9 0.0088(11) 0.0333(14) 0.0070(11) -0.0022(9) -0.0005(9) 0.0000(10)
O10 0.0124(11) 0.0171(12) 0.0115(11) 0.0012(9) -0.0001(9) -0.0009(9)
N1 0.0085(12) 0.0159(14) 0.0094(13) 0.0005(10) 0.0019(10) 0.0019(10)
C1 0.0106(15) 0.0124(15) 0.0114(15) -0.0027(11) 0.0029(12) -0.0001(11)
C2 0.0101(15) 0.0090(15) 0.0101(15) -0.0004(11) 0.0040(12) -0.0002(11)
C3 0.0111(15) 0.0117(15) 0.0072(14) 0.0001(11) 0.0002(11) -0.0002(11)
C4 0.0087(14) 0.0100(14) 0.0115(15) 0.0002(12) 0.0039(11) 0.0000(12)
C5 0.0100(14) 0.0079(14) 0.0087(14) -0.0006(11) 0.0036(11) 0.0000(11)
C6 0.0097(15) 0.038(2) 0.0136(16) -0.0044(15) -0.0014(13) 0.0054(15)
C7 0.0092(14) 0.0104(14) 0.0091(14) 0.0011(11) 0.0011(11) 0.0011(11)
C8 0.0084(14) 0.0131(16) 0.0074(14) 0.0020(11) 0.0005(11) 0.0008(11)
C9 0.0060(13) 0.0104(15) 0.0087(14) -0.0008(11) -0.0017(11) -0.0021(11)
O11 0.0175(12) 0.0272(14) 0.0140(12) 0.0026(10) 0.0000(9) 0.0054(10)
O12 0.0197(13) 0.0374(16) 0.0186(14) -0.0038(11) -0.0068(11) 0.0042(11)
O13 0.0175(13) 0.0165(13) 0.0264(14) -0.0006(10) -0.0002(11) -0.0015(10)

loop_
_atom_type_symbol
_atom_type_description
_atom_type_scat_dispersion_real
_atom_type_scat_dispersion_imag
_atom_type_scat_source
C C 0.0033 0.0016 'International Tables Vol C Tables 4.2.6.8 and 6.1.1.4'
H H 0.0000 0.0000 'International Tables Vol C Tables 4.2.6.8 and 6.1.1.4'
N N 0.0061 0.0033 'International Tables Vol C Tables 4.2.6.8 and 6.1.1.4'
O O 0.0106 0.0060 'International Tables Vol C Tables 4.2.6.8 and 6.1.1.4'
Sm Sm -0.1638 3.4418 'International Tables Vol C Tables 4.2.6.8 and 6.1.1.4'

loop_
_geom_angle_atom_site_label_1
_geom_angle_atom_site_label_2
_geom_angle_atom_site_label_3
_geom_angle
_geom_angle_site_symmetry_1
_geom_angle_site_symmetry_3
O4 Sm1 O1 81.23(8) 3_766 .
O4 Sm1 O5 73.65(8) 3_766 3_766
O1 Sm1 O5 83.00(8) . 3_766
O4 Sm1 O10 78.40(7) 3_766 .
O1 Sm1 O10 76.76(8) . .
O5 Sm1 O10 147.58(7) 3_766 .
O4 Sm1 O8 146.75(7) 3_766 .
O1 Sm1 O8 108.17(7) . .
O5 Sm1 O8 138.02(7) 3_766 .
O10 Sm1 O8 73.22(7) . .
O4 Sm1 O7 137.08(7) 3_766 .
O1 Sm1 O7 73.02(8) . .
O5 Sm1 O7 69.67(7) 3_766 .
O10 Sm1 O7 125.99(7) . .
O8 Sm1 O7 75.21(7) . .
O4 Sm1 O9 71.67(8) 3_766 .
O1 Sm1 O9 145.29(8) . .
O5 Sm1 O9 108.75(8) 3_766 .
O10 Sm1 O9 76.87(8) . .
O8 Sm1 O9 85.16(8) . .
O7 Sm1 O9 141.58(7) . .
O4 Sm1 O6 114.82(7) 3_766 4_576
O1 Sm1 O6 144.74(8) . 4_576
O5 Sm1 O6 72.94(7) 3_766 4_576
O10 Sm1 O6 135.30(7) . 4_576
O8 Sm1 O6 76.21(7) . 4_576
O7 Sm1 O6 74.61(7) . 4_576
O9 Sm1 O6 68.72(7) . 4_576
C7 O1 Sm1 141.4(2) . .
C8 O4 Sm1 144.5(2) . 3_766
C9 O5 Sm1 144.8(2) . 3_766
C9 O6 Sm1 132.18(19) . 4_675
Sm1 O7 H7A 120.0 . .
Sm1 O7 H7B 120.1 . .
H7A O7 H7B 119.9 . .
Sm1 O8 H8A 120.0 . .
Sm1 O8 H8B 119.9 . .
H8A O8 H8B 120.1 . .
Sm1 O9 H9A 119.9 . .
Sm1 O9 H9B 120.1 . .
H9A O9 H9B 120.0 . .
Sm1 O10 H10A 120.2 . .
Sm1 O10 H10B 119.8 . .
H10A O10 H10B 120.0 . .
C1 N1 C5 120.7(3) . .
N1 C1 C2 119.8(3) . .
N1 C1 C6 115.3(3) . .
C2 C1 C6 124.8(3) . .
C3 C2 C1 119.0(3) . .
C3 C2 C7 117.4(3) . .
C1 C2 C7 123.6(3) . .
C2 C3 C4 121.1(3) . .
C2 C3 H3 119.4 . .
C4 C3 H3 119.4 . .
C5 C4 C3 116.4(3) . .
C5 C4 C8 126.4(3) . .
C3 C4 C8 117.2(3) . .
N1 C5 C4 122.6(3) . .
N1 C5 C9 112.3(3) . .
C4 C5 C9 125.1(3) . .
C1 C6 H6A 109.5 . .
C1 C6 H6B 109.5 . .
H6A C6 H6B 109.5 . .
C1 C6 H6C 109.5 . .
H6A C6 H6C 109.5 . .
H6B C6 H6C 109.5 . .
O2 C7 O1 124.8(3) . .
O2 C7 C2 117.9(3) . .
O1 C7 C2 117.3(3) . .
O4 C8 O3 124.2(3) . .
O4 C8 C4 120.3(3) . .
O3 C8 C4 115.4(3) . .
O5 C9 O6 123.5(3) . .
O5 C9 C5 118.5(3) . .
O6 C9 C5 117.8(3) . .
H11A O11 H11B 116.1 . .
H12A O12 H12B 117.4 . .
H13A O13 H13B 115.3 . .

loop_
_geom_bond_atom_site_label_1
_geom_bond_atom_site_label_2
_geom_bond_distance
_geom_bond_site_symmetry_2
Sm1 O4 2.350(2) 3_766
Sm1 O1 2.353(2) .
Sm1 O5 2.362(2) 3_766
Sm1 O10 2.411(2) .
Sm1 O8 2.435(2) .
Sm1 O7 2.457(2) .
Sm1 O9 2.459(2) .
Sm1 O6 2.475(2) 4_576
O1 C7 1.264(4) .
O2 C7 1.250(4) .
O3 C8 1.261(4) .
O4 C8 1.260(4) .
O4 Sm1 2.350(2) 3_766
O5 C9 1.252(4) .
O5 Sm1 2.362(2) 3_766
O6 C9 1.264(4) .
O6 Sm1 2.475(2) 4_675
O7 H7A 0.8464 .
O7 H7B 0.8465 .
O8 H8A 0.8471 .
O8 H8B 0.8468 .
O9 H9A 0.8460 .
O9 H9B 0.8476 .
O10 H10A 0.8479 .
O10 H10B 0.8459 .
N1 C1 1.343(4) .
N1 C5 1.356(4) .
C1 C2 1.398(5) .
C1 C6 1.492(4) .
C2 C3 1.389(4) .
C2 C7 1.513(4) .
C3 C4 1.395(4) .
C3 H3 0.9500 .
C4 C5 1.389(4) .
C4 C8 1.515(4) .
C5 C9 1.511(4) .
C6 H6A 0.9800 .
C6 H6B 0.9800 .
C6 H6C 0.9800 .
O11 H11A 0.8503 .
O11 H11B 0.8466 .
O12 H12A 0.8524 .
O12 H12B 0.8499 .
O13 H13A 0.8492 .
O13 H13B 0.8523 .

loop_
_geom_torsion_atom_site_label_1
_geom_torsion_atom_site_label_2
_geom_torsion_atom_site_label_3
_geom_torsion_atom_site_label_4
_geom_torsion
_geom_torsion_site_symmetry_1
O4 Sm1 O1 C7 -123.0(3) 3_766
O5 Sm1 O1 C7 -48.6(3) 3_766
O10 Sm1 O1 C7 156.9(3) .
O8 Sm1 O1 C7 89.8(3) .
O7 Sm1 O1 C7 22.2(3) .
O9 Sm1 O1 C7 -161.6(3) .
O6 Sm1 O1 C7 -1.9(4) 4_576
C5 N1 C1 C2 1.3(4) .
C5 N1 C1 C6 -180.0(3) .
N1 C1 C2 C3 3.7(4) .
C6 C1 C2 C3 -174.9(3) .
N1 C1 C2 C7 -175.6(3) .
C6 C1 C2 C7 5.8(5) .
C1 C2 C3 C4 -5.1(4) .
C7 C2 C3 C4 174.2(3) .
C2 C3 C4 C5 1.7(4) .
C2 C3 C4 C8 -180.0(3) .
C1 N1 C5 C4 -5.0(5) .
C1 N1 C5 C9 175.6(3) .
C3 C4 C5 N1 3.5(5) .
C8 C4 C5 N1 -174.7(3) .
C3 C4 C5 C9 -177.3(3) .
C8 C4 C5 C9 4.5(5) .
Sm1 O1 C7 O2 -9.1(5) .
Sm1 O1 C7 C2 170.6(2) .
C3 C2 C7 O2 14.2(4) .
C1 C2 C7 O2 -166.5(3) .
C3 C2 C7 O1 -165.6(3) .
C1 C2 C7 O1 13.7(4) .
Sm1 O4 C8 O3 168.0(2) 3_766
Sm1 O4 C8 C4 -9.9(5) 3_766
C5 C4 C8 O4 -46.8(5) .
C3 C4 C8 O4 135.0(3) .
C5 C4 C8 O3 135.1(3) .
C3 C4 C8 O3 -43.1(4) .
Sm1 O5 C9 O6 150.9(2) 3_766
Sm1 O5 C9 C5 -34.5(5) 3_766
Sm1 O6 C9 O5 -6.6(4) 4_675
Sm1 O6 C9 C5 178.73(18) 4_675
N1 C5 C9 O5 -122.6(3) .
C4 C5 C9 O5 58.0(4) .
N1 C5 C9 O6 52.3(4) .
C4 C5 C9 O6 -127.0(3) .
